data_7059705
loop_
_publ_author_name
'Jana, Narayan Ch.'
'Brand\~ao, Paula'
'Panja, Anangamohan'

_publ_section_title
;
 The first report of a tetra-azide bound mononuclear cobalt(iii) complex
 and its comparative biomimetic catalytic activity with tri-azide bound
 cobalt(iii) compounds
;
_journal_issue 27
_journal_name_full 'New Journal of Chemistry'
_journal_page_first 11527
_journal_page_last 11536
_journal_paper_doi 10.1039/D0NJ02339F
_journal_volume 44
_journal_year 2020
_chemical_formula_sum 'C7 H19 Co N12'
_chemical_formula_weight 330.27
_space_group_crystal_system monoclinic
_space_group_IT_number 14
_space_group_name_Hall '-P 2yn'
_space_group_name_H-M_alt 'P 1 21/n 1'
_atom_sites_solution_hydrogens mixed
_audit_creation_method SHELXL-2013
_audit_update_record
;
2020-05-06 deposited with the CCDC.	2020-06-15 downloaded from the CCDC.
;
_cell_angle_alpha 90
_cell_angle_beta 99.511(2)
_cell_angle_gamma 90
_cell_formula_units_Z 4
_cell_length_a 8.5905(4)
_cell_length_b 15.1046(7)
_cell_length_c 10.9917(5)
_cell_measurement_reflns_used 420
_cell_measurement_temperature 150(2)
_cell_measurement_theta_max 26.20
_cell_measurement_theta_min 2.85
_cell_volume 1406.63(11)
_computing_structure_refinement 'SHELXL-2013 (Sheldrick, 2013)'
_diffrn_ambient_temperature 150(2)
_diffrn_measured_fraction_theta_full 1.000
_diffrn_measured_fraction_theta_max 0.995
_diffrn_measurement_device_type CCD
_diffrn_measurement_method 'omega and phi scans'
_diffrn_radiation_type MoK\a
_diffrn_radiation_wavelength 0.71073
_diffrn_reflns_av_R_equivalents 0.0363
_diffrn_reflns_av_unetI/netI 0.0283
_diffrn_reflns_Laue_measured_fraction_full 1.000
_diffrn_reflns_Laue_measured_fraction_max 0.995
_diffrn_reflns_limit_h_max 11
_diffrn_reflns_limit_h_min -11
_diffrn_reflns_limit_k_max 20
_diffrn_reflns_limit_k_min -20
_diffrn_reflns_limit_l_max 14
_diffrn_reflns_limit_l_min -15
_diffrn_reflns_number 22163
_diffrn_reflns_point_group_measured_fraction_full 1.000
_diffrn_reflns_point_group_measured_fraction_max 0.995
_diffrn_reflns_theta_full 25.242
_diffrn_reflns_theta_max 29.220
_diffrn_reflns_theta_min 2.312
_diffrn_source 'fine-focus sealed tube'
_exptl_absorpt_coefficient_mu 1.233
_exptl_absorpt_correction_type multi-scan
_exptl_absorpt_process_details sadabs
_exptl_crystal_colour brown
_exptl_crystal_density_diffrn 1.560
_exptl_crystal_description block
_exptl_crystal_F_000 688
_exptl_crystal_size_max 0.200
_exptl_crystal_size_mid 0.100
_exptl_crystal_size_min 0.060
_exptl_transmission_factor_max 0.7458
_exptl_transmission_factor_min 0.6947
_refine_diff_density_max 0.710
_refine_diff_density_min -0.241
_refine_diff_density_rms 0.059
_refine_ls_extinction_method none
_refine_ls_goodness_of_fit_ref 1.018
_refine_ls_hydrogen_treatment mixed
_refine_ls_matrix_type full
_refine_ls_number_parameters 203
_refine_ls_number_reflns 3803
_refine_ls_number_restraints 0
_refine_ls_restrained_S_all 1.018
_refine_ls_R_factor_all 0.0410
_refine_ls_R_factor_gt 0.0285
_refine_ls_shift/su_max 0.001
_refine_ls_shift/su_mean 0.000
_refine_ls_structure_factor_coef Fsqd
_refine_ls_weighting_details 'w=1/[\s^2^(Fo^2^)+(0.0335P)^2^+0.4262P] where P=(Fo^2^+2Fc^2^)/3'
_refine_ls_weighting_scheme calc
_refine_ls_wR_factor_gt 0.0645
_refine_ls_wR_factor_ref 0.0701
_reflns_Friedel_coverage 0.000
_reflns_number_gt 3101
_reflns_number_total 3803
_reflns_threshold_expression 'I > 2\s(I)'
_cod_data_source_file d0nj02339f2.cif
_cod_data_source_block f
_cod_depositor_comments
;Adding full bibliography for 7059704--7059706.cif.

 Adding full bibliography for 7059704--7059706.cif.
;
_cod_original_sg_symbol_H-M 'P 21/n'
_cod_database_code 7059705
_shelx_space_group_comment
;
The symmetry employed for this shelxl refinement is uniquely defined
by the following loop, which should always be used as a source of
symmetry information in preference to the above space-group names.
They are only intended as comments.
;
_shelx_estimated_absorpt_t_min 0.790
_shelx_estimated_absorpt_t_max 0.930
_shelxl_version_number 2013-4

loop_
_space_group_symop_operation_xyz
'x, y, z'
'-x+1/2, y+1/2, -z+1/2'
'-x, -y, -z'
'x-1/2, -y-1/2, z-1/2'

loop_
_atom_site_label
_atom_site_type_symbol
_atom_site_fract_x
_atom_site_fract_y
_atom_site_fract_z
_atom_site_U_iso_or_equiv
_atom_site_adp_type
_atom_site_occupancy
_atom_site_site_symmetry_order
_atom_site_calc_flag
_atom_site_refinement_flags_posn
_atom_site_refinement_flags_adp
_atom_site_refinement_flags_occupancy
_atom_site_disorder_assembly
_atom_site_disorder_group
Co Co 0.70960(2) 0.40398(2) 0.39091(2) 0.01777(7) Uani 1 1 d . . . . .
N1 N 0.66615(17) 0.39374(9) 0.55912(13) 0.0232(3) Uani 1 1 d . . . . .
H1C H 0.595(2) 0.3555(13) 0.5649(17) 0.030(5) Uiso 1 1 d . . . . .
H1D H 0.633(2) 0.4437(15) 0.5841(18) 0.036(5) Uiso 1 1 d . . . . .
N2 N 0.91934(15) 0.36136(8) 0.45649(12) 0.0201(3) Uani 1 1 d . . . . .
H2C H 0.975(2) 0.4057(12) 0.4752(16) 0.021(5) Uiso 1 1 d . . . . .
N3 N 0.77640(17) 0.39763(9) 0.22642(13) 0.0243(3) Uani 1 1 d . . . . .
H3C H 0.727(2) 0.3497(13) 0.2010(17) 0.027(5) Uiso 1 1 d . . . . .
N4 N 0.79452(16) 0.52407(8) 0.42769(12) 0.0233(3) Uani 1 1 d . . . . .
N5 N 0.71728(15) 0.58729(8) 0.38684(12) 0.0238(3) Uani 1 1 d . . . . .
N6 N 0.64965(19) 0.64996(10) 0.34913(16) 0.0381(4) Uani 1 1 d . . . . .
N7 N 0.49673(16) 0.45045(9) 0.33568(13) 0.0267(3) Uani 1 1 d . . . . .
N8 N 0.40313(15) 0.40995(9) 0.26308(13) 0.0238(3) Uani 1 1 d . . . . .
N9 N 0.30886(19) 0.37433(11) 0.19382(16) 0.0409(4) Uani 1 1 d . . . . .
N10 N 0.64142(16) 0.28190(9) 0.35367(13) 0.0262(3) Uani 1 1 d . . . . .
N11 N 0.53276(18) 0.25211(9) 0.39660(13) 0.0287(3) Uani 1 1 d . . . . .
N12 N 0.4289(2) 0.22141(12) 0.43523(17) 0.0532(5) Uani 1 1 d . . . . .
C1 C 0.8123(2) 0.36794(12) 0.64308(15) 0.0295(4) Uani 1 1 d . . . . .
H1A H 0.7856 0.3341 0.7139 0.035 Uiso 1 1 calc R U . . .
H1B H 0.8721 0.4214 0.6751 0.035 Uiso 1 1 calc R U . . .
C2 C 0.9109(2) 0.31145(10) 0.57086(15) 0.0263(3) Uani 1 1 d . . . . .
H2A H 1.0178 0.3021 0.6186 0.032 Uiso 1 1 calc R U . . .
H2B H 0.8605 0.2531 0.5514 0.032 Uiso 1 1 calc R U . . .
C3 C 0.98385(19) 0.31495(10) 0.35694(15) 0.0260(3) Uani 1 1 d . . . . .
H3A H 0.9324 0.2566 0.3396 0.031 Uiso 1 1 calc R U . . .
H3B H 1.0991 0.3059 0.3803 0.031 Uiso 1 1 calc R U . . .
C4 C 0.9479(2) 0.37507(11) 0.24554(16) 0.0283(3) Uani 1 1 d . . . . .
H4A H 1.0120 0.4297 0.2593 0.034 Uiso 1 1 calc R U . . .
H4B H 0.9741 0.3448 0.1716 0.034 Uiso 1 1 calc R U . . .
C5 C 0.7204(2) 0.46756(12) 0.12952(16) 0.0295(4) Uani 1 1 d . . . . .
H5 H 0.626(2) 0.5018(12) 0.1554(18) 0.032(5) Uiso 1 1 d . . . . .
C6 C 0.6640(3) 0.42247(14) 0.00714(18) 0.0413(5) Uani 1 1 d . . . . .
H6A H 0.6278 0.4673 -0.0557 0.050 Uiso 1 1 calc R U . . .
H6B H 0.5766 0.3824 0.0154 0.050 Uiso 1 1 calc R U . . .
H6C H 0.7509 0.3886 -0.0175 0.050 Uiso 1 1 calc R U . . .
C7 C 0.8392(3) 0.53924(13) 0.12156(18) 0.0400(4) Uani 1 1 d . . . . .
H7A H 0.8718 0.5656 0.2033 0.048 Uiso 1 1 calc R U . . .
H7B H 0.7919 0.5850 0.0638 0.048 Uiso 1 1 calc R U . . .
H7C H 0.9315 0.5140 0.0924 0.048 Uiso 1 1 calc R U . . .

loop_
_atom_site_aniso_label
_atom_site_aniso_U_11
_atom_site_aniso_U_22
_atom_site_aniso_U_33
_atom_site_aniso_U_23
_atom_site_aniso_U_13
_atom_site_aniso_U_12
Co 0.01561(10) 0.01535(10) 0.02137(11) -0.00086(8) 0.00020(7) 0.00009(7)
N1 0.0236(7) 0.0199(7) 0.0265(7) -0.0014(5) 0.0051(5) -0.0021(6)
N2 0.0188(6) 0.0159(6) 0.0244(7) 0.0001(5) 0.0000(5) -0.0004(5)
N3 0.0244(7) 0.0238(7) 0.0237(7) -0.0005(5) 0.0013(5) -0.0017(6)
N4 0.0213(7) 0.0170(6) 0.0296(7) -0.0001(5) -0.0014(5) -0.0007(5)
N5 0.0214(6) 0.0205(7) 0.0301(7) 0.0005(5) 0.0060(5) -0.0021(5)
N6 0.0335(8) 0.0257(8) 0.0572(11) 0.0135(7) 0.0142(8) 0.0079(6)
N7 0.0194(6) 0.0245(7) 0.0342(8) -0.0057(6) -0.0020(6) 0.0026(5)
N8 0.0187(6) 0.0258(7) 0.0267(7) -0.0008(6) 0.0036(5) 0.0050(5)
N9 0.0283(8) 0.0417(9) 0.0477(10) -0.0137(8) -0.0078(7) 0.0037(7)
N10 0.0245(7) 0.0197(6) 0.0338(8) -0.0039(6) 0.0028(6) -0.0029(5)
N11 0.0350(8) 0.0226(7) 0.0269(7) -0.0037(6) 0.0005(6) -0.0079(6)
N12 0.0636(13) 0.0517(11) 0.0491(11) -0.0096(9) 0.0232(10) -0.0324(10)
C1 0.0333(9) 0.0320(9) 0.0219(8) 0.0030(7) 0.0004(7) 0.0018(7)
C2 0.0263(8) 0.0219(8) 0.0285(9) 0.0059(6) -0.0012(7) 0.0021(6)
C3 0.0224(8) 0.0222(8) 0.0330(9) -0.0031(6) 0.0034(7) 0.0050(6)
C4 0.0270(8) 0.0299(8) 0.0294(9) -0.0024(7) 0.0087(7) 0.0030(7)
C5 0.0301(9) 0.0305(9) 0.0272(9) 0.0045(7) 0.0024(7) 0.0036(7)
C6 0.0445(11) 0.0442(11) 0.0313(10) -0.0066(8) -0.0048(8) 0.0141(9)
C7 0.0456(11) 0.0387(10) 0.0348(10) 0.0103(8) 0.0037(8) -0.0025(9)

loop_
_atom_type_symbol
_atom_type_description
_atom_type_scat_dispersion_real
_atom_type_scat_dispersion_imag
_atom_type_scat_source
C C 0.0033 0.0016 'International Tables Vol C Tables 4.2.6.8 and 6.1.1.4'
H H 0.0000 0.0000 'International Tables Vol C Tables 4.2.6.8 and 6.1.1.4'
N N 0.0061 0.0033 'International Tables Vol C Tables 4.2.6.8 and 6.1.1.4'
Co Co 0.3494 0.9721 'International Tables Vol C Tables 4.2.6.8 and 6.1.1.4'

loop_
_geom_angle_atom_site_label_1
_geom_angle_atom_site_label_2
_geom_angle_atom_site_label_3
_geom_angle
_geom_angle_site_symmetry_1
_geom_angle_site_symmetry_3
_geom_angle_publ_flag
N2 Co N1 86.15(6) . . ?
N2 Co N10 89.57(6) . . ?
N1 Co N10 91.49(6) . . ?
N2 Co N7 176.10(6) . . ?
N1 Co N7 90.41(6) . . ?
N10 Co N7 92.35(6) . . ?
N2 Co N4 86.54(6) . . ?
N1 Co N4 90.05(6) . . ?
N10 Co N4 175.71(6) . . ?
N7 Co N4 91.65(6) . . ?
N2 Co N3 86.09(6) . . ?
N1 Co N3 170.76(6) . . ?
N10 Co N3 83.43(6) . . ?
N7 Co N3 97.49(6) . . ?
N4 Co N3 94.49(6) . . ?
C1 N1 Co 109.62(10) . . ?
C1 N1 H1C 108.9(13) . . ?
Co N1 H1C 112.1(13) . . ?
C1 N1 H1D 108.8(14) . . ?
Co N1 H1D 110.9(13) . . ?
H1C N1 H1D 106.4(19) . . ?
C2 N2 C3 117.63(12) . . ?
C2 N2 Co 108.22(10) . . ?
C3 N2 Co 108.71(10) . . ?
C2 N2 H2C 108.0(12) . . ?
C3 N2 H2C 107.0(12) . . ?
Co N2 H2C 106.9(12) . . ?
C4 N3 C5 116.59(13) . . ?
C4 N3 Co 108.03(10) . . ?
C5 N3 Co 119.89(10) . . ?
C4 N3 H3C 106.1(13) . . ?
C5 N3 H3C 105.9(12) . . ?
Co N3 H3C 97.7(12) . . ?
N5 N4 Co 119.33(11) . . ?
N6 N5 N4 176.88(17) . . ?
N8 N7 Co 120.73(11) . . ?
N9 N8 N7 176.89(16) . . ?
N11 N10 Co 119.73(11) . . ?
N12 N11 N10 177.86(18) . . ?
N1 C1 C2 108.12(14) . . ?
N1 C1 H1A 110.1 . . ?
C2 C1 H1A 110.1 . . ?
N1 C1 H1B 110.1 . . ?
C2 C1 H1B 110.1 . . ?
H1A C1 H1B 108.4 . . ?
N2 C2 C1 105.58(13) . . ?
N2 C2 H2A 110.6 . . ?
C1 C2 H2A 110.6 . . ?
N2 C2 H2B 110.6 . . ?
C1 C2 H2B 110.6 . . ?
H2A C2 H2B 108.8 . . ?
N2 C3 C4 105.20(12) . . ?
N2 C3 H3A 110.7 . . ?
C4 C3 H3A 110.7 . . ?
N2 C3 H3B 110.7 . . ?
C4 C3 H3B 110.7 . . ?
H3A C3 H3B 108.8 . . ?
N3 C4 C3 108.37(13) . . ?
N3 C4 H4A 110.0 . . ?
C3 C4 H4A 110.0 . . ?
N3 C4 H4B 110.0 . . ?
C3 C4 H4B 110.0 . . ?
H4A C4 H4B 108.4 . . ?
C7 C5 C6 113.21(16) . . ?
C7 C5 N3 113.75(15) . . ?
C6 C5 N3 109.12(14) . . ?
C7 C5 H5 103.0(11) . . ?
C6 C5 H5 108.5(11) . . ?
N3 C5 H5 108.9(11) . . ?
C5 C6 H6A 109.5 . . ?
C5 C6 H6B 109.5 . . ?
H6A C6 H6B 109.5 . . ?
C5 C6 H6C 109.5 . . ?
H6A C6 H6C 109.5 . . ?
H6B C6 H6C 109.5 . . ?
C5 C7 H7A 109.5 . . ?
C5 C7 H7B 109.5 . . ?
H7A C7 H7B 109.5 . . ?
C5 C7 H7C 109.5 . . ?
H7A C7 H7C 109.5 . . ?
H7B C7 H7C 109.5 . . ?

loop_
_geom_bond_atom_site_label_1
_geom_bond_atom_site_label_2
_geom_bond_distance
_geom_bond_site_symmetry_2
_geom_bond_publ_flag
Co N2 1.9368(13) . ?
Co N1 1.9518(14) . ?
Co N10 1.9575(13) . ?
Co N7 1.9592(14) . ?
Co N4 1.9719(13) . ?
Co N3 1.9875(14) . ?
N1 C1 1.482(2) . ?
N1 H1C 0.85(2) . ?
N1 H1D 0.87(2) . ?
N2 C2 1.478(2) . ?
N2 C3 1.4819(19) . ?
N2 H2C 0.831(19) . ?
N3 C4 1.493(2) . ?
N3 C5 1.521(2) . ?
N3 H3C 0.862(19) . ?
N4 N5 1.2064(18) . ?
N5 N6 1.1514(19) . ?
N7 N8 1.2023(19) . ?
N8 N9 1.149(2) . ?
N10 N11 1.2008(19) . ?
N11 N12 1.148(2) . ?
C1 C2 1.516(2) . ?
C1 H1A 0.9900 . ?
C1 H1B 0.9900 . ?
C2 H2A 0.9900 . ?
C2 H2B 0.9900 . ?
C3 C4 1.515(2) . ?
C3 H3A 0.9900 . ?
C3 H3B 0.9900 . ?
C4 H4A 0.9900 . ?
C4 H4B 0.9900 . ?
C5 C7 1.500(3) . ?
C5 C6 1.514(3) . ?
C5 H5 1.04(2) . ?
C6 H6A 0.9800 . ?
C6 H6B 0.9800 . ?
C6 H6C 0.9800 . ?
C7 H7A 0.9800 . ?
C7 H7B 0.9800 . ?
C7 H7C 0.9800 . ?
